data_7158309
loop_
_publ_author_name
'Zeng, Wenlei'
'Yu, Aimin'
'Meng, Xiangtai'

_publ_section_title
;
 Catalyst-controlled switchable [4 + 1], [4 + 3] and [3 + 2] domino
 reactions of azadienes and MBH carbonates: diverse synthesis of
 benzothiophene fused derivatives.
;
_journal_issue 40
_journal_name_full 'Organic &amp; biomolecular chemistry'
_journal_page_first 8783
_journal_page_last 8788
_journal_paper_doi 10.1039/d1ob01702k
_journal_volume 19
_journal_year 2021
_chemical_formula_moiety 'C36 H31 Cl N2 O5 S2'
_chemical_formula_sum 'C36 H31 Cl N2 O5 S2'
_chemical_formula_weight 671.20
_chemical_name_systematic 221
_space_group_crystal_system monoclinic
_space_group_IT_number 15
_space_group_name_Hall '-I 2ya'
_space_group_name_H-M_alt 'I 1 2/a 1'
_atom_sites_solution_hydrogens mixed
_audit_creation_date 2020-08-26
_audit_creation_method
;
Olex2 1.2
(compiled 2018.05.29 svn.r3508 for OlexSys, GUI svn.r5506)
;
_audit_update_record
;
2021-06-27 deposited with the CCDC.	2021-09-20 downloaded from the CCDC.
;
_cell_angle_alpha 90
_cell_angle_beta 94.720(2)
_cell_angle_gamma 90
_cell_formula_units_Z 8
_cell_length_a 23.2429(6)
_cell_length_b 9.7717(2)
_cell_length_c 28.6043(7)
_cell_measurement_reflns_used 6842
_cell_measurement_temperature 293(2)
_cell_measurement_theta_max 66.2760
_cell_measurement_theta_min 3.0770
_cell_volume 6474.7(3)
_computing_cell_refinement 'CrysAlisPro 1.171.41.43a (Rigaku OD, 2019)'
_computing_data_collection 'CrysAlisPro 1.171.41.43a (Rigaku OD, 2019)'
_computing_data_reduction 'CrysAlisPro 1.171.41.43a (Rigaku OD, 2019)'
_computing_molecular_graphics 'Olex2 (Dolomanov et al., 2009)'
_computing_publication_material 'Olex2 (Dolomanov et al., 2009)'
_computing_structure_refinement 'ShelXL (Sheldrick, 2015)'
_computing_structure_solution 'SHELXT 2014/5 (Sheldrick, 2014)'
_diffrn_ambient_temperature 293
_diffrn_detector 'Hybrid Pixel Array Detector'
_diffrn_detector_area_resol_mean 10.0000
_diffrn_measured_fraction_theta_full 0.994
_diffrn_measured_fraction_theta_max 0.973
_diffrn_measurement_details
;
List of Runs (angles in degrees, time in seconds):

  # Type    Start    End  Width  t~exp~   \w     \q     \k     \f   Frames
#--------------------------------------------------------------------------
  1  \w     10.00  78.00   0.50    0.50    --   40.90 -32.00-120.00  136
  2  \w    -49.00  -2.00   0.50    0.50    --   40.90 -54.00   0.00   94
  3  \w     40.00  73.00   0.50    0.50    --   40.90 -54.00 -60.00   66
  4  \w      7.00  68.00   0.50    0.50    --   40.90 -82.00 -60.00  122
  5  \w    -48.00  -1.00   0.50    0.50    --   40.90 -77.00 120.00   94
  6  \w     43.00  72.00   0.50    0.50    --   40.90 -54.00   0.00   58
  7  \w     37.00  67.00   0.50    0.50    --   40.90 -82.00 -30.00   60
  8  \w    -44.00  -5.00   0.50    0.50    --   40.90 -82.00-180.00   78
  9  \w    -25.00   3.00   0.50    0.50    --   40.90 -82.00-150.00   56
 10  \w    -48.00 -20.00   0.50    0.50    --   40.90 -82.00  60.00   56
 11  \w    -38.00 -13.00   0.50    0.50    --   40.90 -82.00 -60.00   50
 12  \w      3.00  38.00   0.50    0.50    --   40.90 -77.00 120.00   70
 13  \w     26.00  55.00   0.50    0.50    --   40.90 -65.00-120.00   58
 14  \w    -46.00  18.00   0.50    0.50    --   40.90 -65.00-120.00  128
 15  \w      9.00  48.00   0.50    0.50    --   40.90 -77.00 150.00   78
 16  \w     16.00  68.00   0.50    0.50    --   40.90 -82.00-180.00  104
 17  \w     49.00  74.00   0.50    0.50    --   40.90  65.00 -90.00   50
 18  \w    -16.00  67.00   0.50    0.50    --   40.90 -82.00  60.00  166
 19  \w    -30.00  -5.00   0.50    0.50    --   40.90 -54.00 -60.00   50
 20  \w     24.00  68.00   0.50    0.50    --   40.90 -82.00-150.00   88
 21  \w    -24.00   3.00   0.50    0.50    --   40.90 -77.00 150.00   54
 22  \w     35.00  61.00   0.50    0.50    --   40.90  82.00  30.00   52
 23  \w    -47.00 -22.00   0.50    0.50    --   40.90 -32.00-120.00   50
 24  \w      4.00 121.00   0.50    0.50    --   93.40 -59.00 -30.00  234
 25  \w     88.00 114.00   0.50    0.50    --   93.40 -59.00 150.00   52
 26  \w      4.00 183.00   0.50    0.50    --   93.40   0.00-120.00  358
 27  \w      4.00  81.00   0.50    0.50    --   93.40 -59.00 150.00  154
 28  \w     67.00  93.00   0.50    0.50    --   93.40 -82.00 -60.00   52
 29  \w     56.00 102.00   0.50    0.50    --   93.40 -82.00-150.00   92
 30  \w     18.00  61.00   0.50    0.50    --   93.40 -33.00-180.00   86
 31  \w     87.00 133.00   0.50    0.50    --   93.40 -33.00 150.00   92
 32  \w     78.00 103.00   0.50    0.50    --   93.40 -82.00 150.00   50
 33  \w     66.00  92.00   0.50    0.50    --   93.40 -82.00-180.00   52
 34  \w     59.00 101.00   0.50    0.50    --   93.40 -82.00  60.00   84
 35  \w      4.00 121.00   0.50    0.50    --   93.40 -82.00 120.00  234
 36  \w    126.00 152.00   0.50    0.50    --   93.40  59.00-120.00   52
 37  \w     24.00  62.00   0.50    0.50    --   93.40 -77.00 -60.00   76
 38  \w     71.00  96.00   0.50    0.50    --   93.40 -82.00  90.00   50
 39  \w      4.00  72.00   0.50    0.50    --   93.40 -33.00 150.00  136
 40  \w     67.00  93.00   0.50    0.50    --   93.40 -82.00-120.00   52
 41  \w     88.00 124.00   0.50    0.50    --   93.40 -33.00   0.00   72
 42  \w     19.00  65.00   0.50    0.50    --   93.40 -82.00  90.00   92
 43  \w     20.00  48.00   0.50    0.50    --   93.40 -33.00   0.00   56
 44  \w     84.00 114.00   0.50    0.50    --   93.40 -33.00-180.00   60
 45  \w     12.00  94.00   0.50    0.50    --   93.40 -82.00 -90.00  164
 46  \w      9.00 115.00   0.50    0.50    --   93.40 -33.00 -30.00  212
 47  \w     18.00  71.00   0.50    0.50    --   93.40 -82.00 150.00  106
 48  \w     84.00 110.00   0.50    0.50    --   93.40 -82.00   0.00   52
 49  \w     10.00 101.00   0.50    0.50    --   93.40 -82.00 -30.00  182
;
_diffrn_measurement_device 'four-circle diffractometer'
_diffrn_measurement_device_type 'XtaLAB Pro II AFC12 (RINC): Kappa single'
_diffrn_measurement_method '\w scans'
_diffrn_orient_matrix_type 'CrysAlisPro convention (1999,Acta A55,543-557)'
_diffrn_orient_matrix_UB_11 -0.0236413000
_diffrn_orient_matrix_UB_12 -0.0541727000
_diffrn_orient_matrix_UB_13 -0.0484011000
_diffrn_orient_matrix_UB_21 -0.0112113000
_diffrn_orient_matrix_UB_22 -0.1405076000
_diffrn_orient_matrix_UB_23 0.0219162000
_diffrn_orient_matrix_UB_31 -0.0611328000
_diffrn_orient_matrix_UB_32 0.0467427000
_diffrn_orient_matrix_UB_33 0.0098662000
_diffrn_radiation_monochromator mirror
_diffrn_radiation_probe x-ray
_diffrn_radiation_type CuK\a
_diffrn_radiation_wavelength 1.54184
_diffrn_reflns_av_R_equivalents 0.0654
_diffrn_reflns_av_unetI/netI 0.0502
_diffrn_reflns_Laue_measured_fraction_full 0.994
_diffrn_reflns_Laue_measured_fraction_max 0.973
_diffrn_reflns_limit_h_max 19
_diffrn_reflns_limit_h_min -27
_diffrn_reflns_limit_k_max 11
_diffrn_reflns_limit_k_min -11
_diffrn_reflns_limit_l_max 34
_diffrn_reflns_limit_l_min -33
_diffrn_reflns_number 27996
_diffrn_reflns_point_group_measured_fraction_full 0.994
_diffrn_reflns_point_group_measured_fraction_max 0.973
_diffrn_reflns_theta_full 67.684
_diffrn_reflns_theta_max 68.663
_diffrn_reflns_theta_min 3.100
_diffrn_source 'micro-focus sealed X-ray tube'
_diffrn_source_type 'Rigaku (Cu) X-ray Source'
_exptl_absorpt_coefficient_mu 2.632
_exptl_absorpt_correction_T_max 1.00000
_exptl_absorpt_correction_T_min 0.34490
_exptl_absorpt_correction_type multi-scan
_exptl_absorpt_process_details
;
CrysAlisPro 1.171.41.43a (Rigaku Oxford Diffraction, 2019)
Empirical absorption correction using spherical harmonics,
 implemented in SCALE3 ABSPACK scaling algorithm.
;
_exptl_crystal_colour 'clear whiteish colourless'
_exptl_crystal_colour_lustre clear
_exptl_crystal_colour_modifier whiteish
_exptl_crystal_colour_primary colourless
_exptl_crystal_density_diffrn 1.377
_exptl_crystal_description block
_exptl_crystal_F_000 2800
_exptl_crystal_size_max 0.06
_exptl_crystal_size_mid 0.05
_exptl_crystal_size_min 0.04
_refine_diff_density_max 0.325
_refine_diff_density_min -0.529
_refine_diff_density_rms 0.063
_refine_ls_extinction_method none
_refine_ls_goodness_of_fit_ref 1.085
_refine_ls_hydrogen_treatment mixed
_refine_ls_matrix_type full
_refine_ls_number_parameters 422
_refine_ls_number_reflns 5825
_refine_ls_number_restraints 0
_refine_ls_restrained_S_all 1.085
_refine_ls_R_factor_all 0.0750
_refine_ls_R_factor_gt 0.0538
_refine_ls_shift/su_max 0.001
_refine_ls_shift/su_mean 0.000
_refine_ls_structure_factor_coef Fsqd
_refine_ls_weighting_details 'w=1/[\s^2^(Fo^2^)+(0.0775P)^2^+3.9035P] where P=(Fo^2^+2Fc^2^)/3'
_refine_ls_weighting_scheme calc
_refine_ls_wR_factor_gt 0.1360
_refine_ls_wR_factor_ref 0.1648
_reflns_Friedel_coverage 0.000
_reflns_number_gt 4253
_reflns_number_total 5825
_reflns_threshold_expression 'I > 2\s(I)'
_cod_data_source_file d1ob01702k2.cif
_cod_data_source_block mxt-3
_cod_depositor_comments 'Adding full bibliography for 7158307--7158313.cif.'
_cod_database_code 7158309
_shelx_shelxl_version_number 2018/3
_shelx_space_group_comment
;
The symmetry employed for this shelxl refinement is uniquely defined
by the following loop, which should always be used as a source of
symmetry information in preference to the above space-group names.
They are only intended as comments.
;
_shelx_estimated_absorpt_t_max 0.902
_shelx_estimated_absorpt_t_min 0.858
_diffrn_oxdiff_digest_frames
;
01001d5318ef37c7ebe0243efed19b027200030efee
;
_reflns_odcompleteness_completeness 99.69
_reflns_odcompleteness_iscentric 1
_reflns_odcompleteness_theta 66.49
_olex2_refinement_description
;
1. Fixed Uiso
 At 1.2 times of:
  All C(H) groups, All C(H,H) groups
 At 1.5 times of:
  All C(H,H,H) groups
2.a Ternary CH refined with riding coordinates:
 C15(H15), C11(H11)
2.b Secondary CH2 refined with riding coordinates:
 C34(H34A,H34B)
2.c Aromatic/amide H refined with riding coordinates:
 C4(H4), C12(H12), C17(H17), C20(H20), C7(H7), C45(H45), C31(H31), C6(H6),
 C18(H18), C41(H41), C27(H27), C19(H19), C44(H44), C42(H42), C30(H30), C28(H28),
  C29(H29)
2.d Idealised Me refined as rotating group:
 C39(H39A,H39B,H39C), C46(H46A,H46B,H46C), C35(H35A,H35B,H35C)
;
_olex2_submission_special_instructions 'No special instructions were received'
_oxdiff_exptl_absorpt_empirical_details
;
Empirical correction (ABSPACK) includes:
- Absorption correction using spherical harmonics
- Frame scaling
;
_oxdiff_exptl_absorpt_empirical_full_max 4.265
_oxdiff_exptl_absorpt_empirical_full_min 0.604

loop_
_space_group_symop_operation_xyz
'x, y, z'
'-x+1/2, y, -z'
'x+1/2, y+1/2, z+1/2'
'-x+1, y+1/2, -z+1/2'
'-x, -y, -z'
'x-1/2, -y, z'
'-x+1/2, -y+1/2, -z+1/2'
'x, -y+1/2, z+1/2'

loop_
_atom_site_label
_atom_site_type_symbol
_atom_site_fract_x
_atom_site_fract_y
_atom_site_fract_z
_atom_site_U_iso_or_equiv
_atom_site_adp_type
_atom_site_occupancy
_atom_site_site_symmetry_order
_atom_site_calc_flag
_atom_site_refinement_flags_posn
_atom_site_refinement_flags_adp
_atom_site_refinement_flags_occupancy
_atom_site_disorder_assembly
_atom_site_disorder_group
S23 S 0.41202(3) 0.64317(7) 0.53581(2) 0.0463(2) Uani 1 1 d . . . . .
S14 S 0.46499(4) 0.96368(8) 0.68627(3) 0.0543(2) Uani 1 1 d . . . . .
Cl37 Cl 0.21586(4) 0.74050(11) 0.56395(3) 0.0756(3) Uani 1 1 d . . . . .
O25 O 0.36559(9) 0.7387(2) 0.53007(7) 0.0546(5) Uani 1 1 d . . . . .
O24 O 0.45317(10) 0.6379(2) 0.50137(7) 0.0642(6) Uani 1 1 d . . . . .
O38 O 0.43520(10) 0.7843(2) 0.77230(8) 0.0645(6) Uani 1 1 d . . . . .
N22 N 0.44518(12) 0.6690(2) 0.58765(8) 0.0474(6) Uani 1 1 d . . . . .
N9 N 0.34490(11) 0.8535(2) 0.74401(8) 0.0509(6) Uani 1 1 d . . . . .
O33 O 0.38673(11) 0.3480(2) 0.70243(10) 0.0760(7) Uani 1 1 d . . . . .
O36 O 0.32796(12) 0.5046(3) 0.72751(11) 0.0887(9) Uani 1 1 d . . . . .
C15 C 0.44325(12) 0.7996(3) 0.61278(9) 0.0413(6) Uani 1 1 d . . . . .
H15 H 0.404746 0.838404 0.605088 0.050 Uiso 1 1 calc R . . . .
C8 C 0.30927(13) 0.8383(3) 0.70248(10) 0.0469(7) Uani 1 1 d . . . . .
C10 C 0.45134(12) 0.7858(3) 0.66728(9) 0.0424(6) Uani 1 1 d . . . . .
C16 C 0.48649(12) 0.9063(3) 0.59977(10) 0.0444(7) Uani 1 1 d . . . . .
C2 C 0.39745(12) 0.7261(3) 0.69133(10) 0.0449(7) Uani 1 1 d . . . . .
C3 C 0.33743(12) 0.7621(3) 0.66991(10) 0.0436(6) Uani 1 1 d . . . . .
C13 C 0.41305(13) 0.5759(3) 0.69609(10) 0.0456(7) Uani 1 1 d . . . . .
C4 C 0.30843(13) 0.7286(3) 0.62814(10) 0.0493(7) Uani 1 1 d . . . . .
H4 H 0.325957 0.674751 0.606576 0.059 Uiso 1 1 calc R . . . .
C40 C 0.38464(13) 0.4761(3) 0.54055(10) 0.0470(7) Uani 1 1 d . . . . .
C1 C 0.39617(14) 0.7894(3) 0.74104(11) 0.0510(7) Uani 1 1 d . . . . .
C26 C 0.55381(12) 0.6722(3) 0.65800(11) 0.0507(7) Uani 1 1 d . . . . .
C21 C 0.49755(13) 1.0042(3) 0.63468(10) 0.0489(7) Uani 1 1 d . . . . .
C32 C 0.37133(14) 0.4753(3) 0.71004(11) 0.0542(8) Uani 1 1 d . . . . .
C11 C 0.50148(12) 0.6846(3) 0.68612(10) 0.0480(7) Uani 1 1 d . . . . .
H11 H 0.515652 0.717771 0.717290 0.058 Uiso 1 1 calc R . . . .
C12 C 0.46923(13) 0.5546(3) 0.69364(11) 0.0526(8) Uani 1 1 d . . . . .
H12 H 0.486549 0.468867 0.696290 0.063 Uiso 1 1 calc R . . . .
C17 C 0.51426(13) 0.9157(3) 0.55904(11) 0.0534(8) Uani 1 1 d . . . . .
H17 H 0.508189 0.849907 0.535655 0.064 Uiso 1 1 calc R . . . .
C20 C 0.53370(14) 1.1145(3) 0.62894(12) 0.0592(8) Uani 1 1 d . . . . .
H20 H 0.539887 1.180535 0.652245 0.071 Uiso 1 1 calc R . . . .
C5 C 0.25226(13) 0.7760(3) 0.61809(11) 0.0532(8) Uani 1 1 d . . . . .
C7 C 0.25298(13) 0.8827(3) 0.69348(12) 0.0561(8) Uani 1 1 d . . . . .
H7 H 0.234522 0.931358 0.715849 0.067 Uiso 1 1 calc R . . . .
C45 C 0.32640(14) 0.4540(3) 0.54057(13) 0.0604(9) Uani 1 1 d . . . . .
H45 H 0.300691 0.527102 0.538103 0.072 Uiso 1 1 calc R . . . .
C31 C 0.56215(14) 0.5603(4) 0.62948(11) 0.0604(8) Uani 1 1 d . . . . .
H31 H 0.535746 0.488631 0.628522 0.073 Uiso 1 1 calc R . . . .
C39 C 0.32871(16) 0.9246(4) 0.78558(12) 0.0665(9) Uani 1 1 d . . . . .
H39A H 0.331380 1.021581 0.780870 0.100 Uiso 1 1 calc GR . . . .
H39B H 0.354277 0.898189 0.812116 0.100 Uiso 1 1 calc GR . . . .
H39C H 0.289789 0.900986 0.791206 0.100 Uiso 1 1 calc GR . . . .
C6 C 0.22488(14) 0.8524(3) 0.65006(12) 0.0578(8) Uani 1 1 d . . . . .
H6 H 0.187492 0.883826 0.642531 0.069 Uiso 1 1 calc R . . . .
C18 C 0.55160(15) 1.0254(4) 0.55349(12) 0.0638(9) Uani 1 1 d . . . . .
H18 H 0.570822 1.031991 0.526316 0.077 Uiso 1 1 calc R . . . .
C41 C 0.42245(14) 0.3671(3) 0.54351(13) 0.0614(9) Uani 1 1 d . . . . .
H41 H 0.461892 0.381725 0.542749 0.074 Uiso 1 1 calc R . . . .
C27 C 0.59556(14) 0.7740(4) 0.66073(14) 0.0661(9) Uani 1 1 d . . . . .
H27 H 0.592305 0.847782 0.680873 0.079 Uiso 1 1 calc R . . . .
C19 C 0.56028(15) 1.1238(4) 0.58767(12) 0.0636(9) Uani 1 1 d . . . . .
H19 H 0.584393 1.197530 0.582928 0.076 Uiso 1 1 calc R . . . .
C44 C 0.30638(16) 0.3210(4) 0.54434(15) 0.0731(10) Uani 1 1 d . . . . .
H44 H 0.266869 0.305876 0.544298 0.088 Uiso 1 1 calc R . . . .
C42 C 0.40129(18) 0.2362(4) 0.54762(15) 0.0749(11) Uani 1 1 d . . . . .
H42 H 0.427003 0.163115 0.550123 0.090 Uiso 1 1 calc R . . . .
C43 C 0.34327(17) 0.2110(4) 0.54811(15) 0.0739(10) Uani 1 1 d . . . . .
C34 C 0.34626(18) 0.2420(4) 0.71240(17) 0.0812(12) Uani 1 1 d . . . . .
H34A H 0.330591 0.261178 0.742108 0.097 Uiso 1 1 calc R . . . .
H34B H 0.366177 0.154781 0.715170 0.097 Uiso 1 1 calc R . . . .
C30 C 0.60870(18) 0.5525(5) 0.60245(14) 0.0833(12) Uani 1 1 d . . . . .
H30 H 0.613152 0.477386 0.583126 0.100 Uiso 1 1 calc R . . . .
C28 C 0.64200(17) 0.7660(5) 0.63358(18) 0.0901(14) Uani 1 1 d . . . . .
H28 H 0.669400 0.835521 0.635109 0.108 Uiso 1 1 calc R . . . .
C29 C 0.6480(2) 0.6565(6) 0.60446(18) 0.1013(16) Uani 1 1 d . . . . .
H29 H 0.679057 0.653003 0.585958 0.122 Uiso 1 1 calc R . . . .
C46 C 0.3202(2) 0.0666(4) 0.5521(2) 0.123(2) Uani 1 1 d . . . . .
H46A H 0.278765 0.069066 0.550877 0.185 Uiso 1 1 calc GR . . . .
H46B H 0.335156 0.027126 0.581350 0.185 Uiso 1 1 calc GR . . . .
H46C H 0.331913 0.012121 0.526631 0.185 Uiso 1 1 calc GR . . . .
C35 C 0.2996(3) 0.2333(7) 0.6758(3) 0.184(4) Uani 1 1 d . . . . .
H35A H 0.314429 0.203103 0.647196 0.276 Uiso 1 1 calc GR . . . .
H35B H 0.282103 0.321793 0.671002 0.276 Uiso 1 1 calc GR . . . .
H35C H 0.271189 0.169326 0.684855 0.276 Uiso 1 1 calc GR . . . .
H22 H 0.4797(15) 0.633(3) 0.5887(11) 0.063(11) Uiso 1 1 d . . . . .

loop_
_atom_site_aniso_label
_atom_site_aniso_U_11
_atom_site_aniso_U_22
_atom_site_aniso_U_33
_atom_site_aniso_U_23
_atom_site_aniso_U_13
_atom_site_aniso_U_12
S23 0.0516(4) 0.0480(4) 0.0389(4) -0.0003(3) 0.0007(3) -0.0014(3)
S14 0.0675(5) 0.0494(5) 0.0464(4) -0.0058(3) 0.0067(4) -0.0078(4)
Cl37 0.0531(5) 0.1053(8) 0.0659(6) -0.0103(5) -0.0100(4) 0.0022(4)
O25 0.0595(13) 0.0507(12) 0.0514(12) 0.0025(9) -0.0085(10) 0.0047(10)
O24 0.0752(16) 0.0724(15) 0.0474(13) -0.0019(11) 0.0195(11) -0.0102(12)
O38 0.0696(15) 0.0771(16) 0.0453(13) 0.0015(11) -0.0042(11) -0.0017(12)
N22 0.0518(16) 0.0433(14) 0.0458(14) -0.0031(10) -0.0045(11) 0.0066(12)
N9 0.0577(16) 0.0521(15) 0.0437(14) -0.0069(11) 0.0084(11) -0.0014(12)
O33 0.0719(16) 0.0459(13) 0.115(2) 0.0052(13) 0.0367(15) 0.0000(11)
O36 0.091(2) 0.0592(15) 0.125(2) 0.0044(15) 0.0630(18) 0.0031(14)
C15 0.0432(16) 0.0420(15) 0.0384(15) 0.0002(12) 0.0007(11) 0.0002(12)
C8 0.0502(17) 0.0451(16) 0.0459(17) -0.0031(12) 0.0077(13) -0.0005(13)
C10 0.0442(16) 0.0442(16) 0.0385(15) 0.0006(12) 0.0007(12) -0.0036(12)
C16 0.0445(16) 0.0452(16) 0.0424(15) 0.0041(12) -0.0034(12) -0.0007(12)
C2 0.0442(16) 0.0502(17) 0.0404(15) -0.0005(12) 0.0044(12) 0.0017(13)
C3 0.0449(16) 0.0437(16) 0.0427(16) -0.0008(12) 0.0064(12) 0.0020(12)
C13 0.0510(18) 0.0425(16) 0.0436(16) 0.0047(12) 0.0054(13) 0.0033(13)
C4 0.0476(18) 0.0554(18) 0.0454(17) -0.0035(13) 0.0063(13) 0.0014(13)
C40 0.0477(17) 0.0488(17) 0.0444(16) -0.0079(13) 0.0037(13) 0.0023(13)
C1 0.060(2) 0.0507(17) 0.0422(17) 0.0021(13) 0.0027(14) -0.0068(15)
C26 0.0386(16) 0.062(2) 0.0510(18) 0.0131(14) -0.0015(13) 0.0055(14)
C21 0.0533(18) 0.0469(16) 0.0454(16) 0.0010(13) -0.0025(13) -0.0038(13)
C32 0.060(2) 0.0474(18) 0.0565(19) 0.0029(14) 0.0121(15) 0.0063(15)
C11 0.0426(16) 0.0550(18) 0.0454(16) 0.0058(13) -0.0027(13) 0.0015(13)
C12 0.0538(19) 0.0523(18) 0.0514(18) 0.0107(14) 0.0028(14) 0.0069(14)
C17 0.0577(19) 0.0569(19) 0.0450(17) 0.0027(14) 0.0013(14) -0.0071(15)
C20 0.067(2) 0.0527(19) 0.057(2) 0.0008(15) -0.0027(16) -0.0152(16)
C5 0.0434(17) 0.061(2) 0.0554(19) 0.0004(15) 0.0025(14) -0.0042(14)
C7 0.0536(19) 0.0542(19) 0.063(2) -0.0085(15) 0.0169(15) 0.0052(15)
C45 0.051(2) 0.0530(19) 0.077(2) -0.0098(16) 0.0048(16) 0.0016(15)
C31 0.055(2) 0.070(2) 0.0554(19) 0.0059(16) -0.0005(15) 0.0107(16)
C39 0.082(2) 0.064(2) 0.055(2) -0.0167(16) 0.0171(17) -0.0098(18)
C6 0.0414(17) 0.059(2) 0.073(2) -0.0017(16) 0.0059(15) 0.0042(14)
C18 0.064(2) 0.076(2) 0.0511(19) 0.0105(17) 0.0039(16) -0.0155(17)
C41 0.0498(19) 0.057(2) 0.078(2) -0.0078(17) 0.0071(16) 0.0008(15)
C27 0.045(2) 0.071(2) 0.082(3) 0.0109(18) -0.0049(17) -0.0029(16)
C19 0.064(2) 0.064(2) 0.061(2) 0.0126(17) -0.0031(17) -0.0193(17)
C44 0.052(2) 0.067(2) 0.102(3) -0.010(2) 0.0144(19) -0.0141(18)
C42 0.072(3) 0.052(2) 0.101(3) -0.0035(19) 0.007(2) 0.0070(18)
C43 0.072(3) 0.051(2) 0.099(3) -0.0066(19) 0.011(2) -0.0027(18)
C34 0.084(3) 0.048(2) 0.114(4) 0.010(2) 0.021(3) -0.0084(19)
C30 0.074(3) 0.105(3) 0.072(3) 0.005(2) 0.018(2) 0.021(2)
C28 0.052(2) 0.100(3) 0.119(4) 0.028(3) 0.018(2) -0.007(2)
C29 0.069(3) 0.132(5) 0.109(4) 0.021(3) 0.042(3) 0.018(3)
C46 0.117(4) 0.056(3) 0.199(6) 0.002(3) 0.025(4) -0.023(3)
C35 0.247(8) 0.126(5) 0.164(7) 0.025(4) -0.073(6) -0.105(6)

loop_
_atom_type_symbol
_atom_type_description
_atom_type_scat_dispersion_real
_atom_type_scat_dispersion_imag
_atom_type_scat_source
C C 0.0181 0.0091 'International Tables Vol C Tables 4.2.6.8 and 6.1.1.4'
H H 0.0000 0.0000 'International Tables Vol C Tables 4.2.6.8 and 6.1.1.4'
Cl Cl 0.3639 0.7018 'International Tables Vol C Tables 4.2.6.8 and 6.1.1.4'
N N 0.0311 0.0180 'International Tables Vol C Tables 4.2.6.8 and 6.1.1.4'
O O 0.0492 0.0322 'International Tables Vol C Tables 4.2.6.8 and 6.1.1.4'
S S 0.3331 0.5567 'International Tables Vol C Tables 4.2.6.8 and 6.1.1.4'

loop_
_geom_angle_atom_site_label_1
_geom_angle_atom_site_label_2
_geom_angle_atom_site_label_3
_geom_angle
_geom_angle_site_symmetry_1
_geom_angle_site_symmetry_3
_geom_angle_publ_flag
O25 S23 O24 119.17(14) . . ?
O25 S23 N22 107.43(13) . . ?
O25 S23 C40 109.91(13) . . ?
O24 S23 N22 109.80(14) . . ?
O24 S23 C40 106.62(14) . . ?
N22 S23 C40 102.69(13) . . ?
C21 S14 C10 92.33(13) . . ?
S23 N22 H22 109(2) . . ?
C15 N22 S23 123.22(19) . . ?
C15 N22 H22 113(2) . . ?
C8 N9 C39 124.8(3) . . ?
C1 N9 C8 111.1(2) . . ?
C1 N9 C39 124.1(3) . . ?
C32 O33 C34 117.0(3) . . ?
N22 C15 H15 106.9 . . ?
N22 C15 C10 114.1(2) . . ?
N22 C15 C16 115.5(2) . . ?
C10 C15 H15 106.9 . . ?
C16 C15 H15 106.9 . . ?
C16 C15 C10 106.1(2) . . ?
C3 C8 N9 110.2(3) . . ?
C7 C8 N9 127.6(3) . . ?
C7 C8 C3 122.1(3) . . ?
C15 C10 S14 102.52(18) . . ?
C15 C10 C2 115.5(2) . . ?
C15 C10 C11 114.7(2) . . ?
C2 C10 S14 110.00(19) . . ?
C11 C10 S14 112.59(19) . . ?
C11 C10 C2 101.9(2) . . ?
C21 C16 C15 112.6(2) . . ?
C17 C16 C15 128.2(3) . . ?
C17 C16 C21 119.2(3) . . ?
C3 C2 C10 118.1(2) . . ?
C3 C2 C1 101.0(2) . . ?
C13 C2 C10 101.7(2) . . ?
C13 C2 C3 117.8(2) . . ?
C13 C2 C1 109.0(2) . . ?
C1 C2 C10 109.0(2) . . ?
C8 C3 C2 108.6(2) . . ?
C4 C3 C8 119.2(3) . . ?
C4 C3 C2 132.1(3) . . ?
C32 C13 C2 121.2(3) . . ?
C12 C13 C2 112.0(3) . . ?
C12 C13 C32 125.9(3) . . ?
C3 C4 H4 120.4 . . ?
C3 C4 C5 119.3(3) . . ?
C5 C4 H4 120.4 . . ?
C45 C40 S23 120.6(2) . . ?
C45 C40 C41 120.2(3) . . ?
C41 C40 S23 119.2(2) . . ?
O38 C1 N9 125.2(3) . . ?
O38 C1 C2 125.8(3) . . ?
N9 C1 C2 109.0(2) . . ?
C31 C26 C11 122.1(3) . . ?
C27 C26 C11 120.1(3) . . ?
C27 C26 C31 117.9(3) . . ?
C16 C21 S14 112.4(2) . . ?
C20 C21 S14 125.6(2) . . ?
C20 C21 C16 121.9(3) . . ?
O33 C32 C13 113.3(3) . . ?
O36 C32 O33 123.0(3) . . ?
O36 C32 C13 123.7(3) . . ?
C10 C11 H11 106.5 . . ?
C26 C11 C10 117.9(2) . . ?
C26 C11 H11 106.5 . . ?
C12 C11 C10 102.4(2) . . ?
C12 C11 C26 116.2(3) . . ?
C12 C11 H11 106.5 . . ?
C13 C12 C11 112.3(3) . . ?
C13 C12 H12 123.8 . . ?
C11 C12 H12 123.8 . . ?
C16 C17 H17 120.5 . . ?
C16 C17 C18 119.0(3) . . ?
C18 C17 H17 120.5 . . ?
C21 C20 H20 121.0 . . ?
C19 C20 C21 118.1(3) . . ?
C19 C20 H20 121.0 . . ?
C4 C5 Cl37 119.8(3) . . ?
C6 C5 Cl37 118.9(2) . . ?
C6 C5 C4 121.3(3) . . ?
C8 C7 H7 121.0 . . ?
C8 C7 C6 117.9(3) . . ?
C6 C7 H7 121.0 . . ?
C40 C45 H45 120.5 . . ?
C40 C45 C44 119.0(3) . . ?
C44 C45 H45 120.5 . . ?
C26 C31 H31 119.1 . . ?
C30 C31 C26 121.7(4) . . ?
C30 C31 H31 119.1 . . ?
N9 C39 H39A 109.5 . . ?
N9 C39 H39B 109.5 . . ?
N9 C39 H39C 109.5 . . ?
H39A C39 H39B 109.5 . . ?
H39A C39 H39C 109.5 . . ?
H39B C39 H39C 109.5 . . ?
C5 C6 C7 120.1(3) . . ?
C5 C6 H6 120.0 . . ?
C7 C6 H6 120.0 . . ?
C17 C18 H18 119.6 . . ?
C19 C18 C17 120.8(3) . . ?
C19 C18 H18 119.6 . . ?
C40 C41 H41 120.3 . . ?
C42 C41 C40 119.5(3) . . ?
C42 C41 H41 120.3 . . ?
C26 C27 H27 119.9 . . ?
C28 C27 C26 120.2(4) . . ?
C28 C27 H27 119.9 . . ?
C20 C19 H19 119.5 . . ?
C18 C19 C20 120.9(3) . . ?
C18 C19 H19 119.5 . . ?
C45 C44 H44 119.1 . . ?
C43 C44 C45 121.9(3) . . ?
C43 C44 H44 119.1 . . ?
C41 C42 H42 119.2 . . ?
C43 C42 C41 121.7(3) . . ?
C43 C42 H42 119.2 . . ?
C44 C43 C46 120.7(4) . . ?
C42 C43 C44 117.8(3) . . ?
C42 C43 C46 121.5(4) . . ?
O33 C34 H34A 109.4 . . ?
O33 C34 H34B 109.4 . . ?
O33 C34 C35 111.2(4) . . ?
H34A C34 H34B 108.0 . . ?
C35 C34 H34A 109.4 . . ?
C35 C34 H34B 109.4 . . ?
C31 C30 H30 120.4 . . ?
C29 C30 C31 119.2(4) . . ?
C29 C30 H30 120.4 . . ?
C27 C28 H28 119.7 . . ?
C29 C28 C27 120.6(4) . . ?
C29 C28 H28 119.7 . . ?
C30 C29 C28 120.4(4) . . ?
C30 C29 H29 119.8 . . ?
C28 C29 H29 119.8 . . ?
C43 C46 H46A 109.5 . . ?
C43 C46 H46B 109.5 . . ?
C43 C46 H46C 109.5 . . ?
H46A C46 H46B 109.5 . . ?
H46A C46 H46C 109.5 . . ?
H46B C46 H46C 109.5 . . ?
C34 C35 H35A 109.5 . . ?
C34 C35 H35B 109.5 . . ?
C34 C35 H35C 109.5 . . ?
H35A C35 H35B 109.5 . . ?
H35A C35 H35C 109.5 . . ?
H35B C35 H35C 109.5 . . ?

loop_
_geom_bond_atom_site_label_1
_geom_bond_atom_site_label_2
_geom_bond_distance
_geom_bond_site_symmetry_2
_geom_bond_publ_flag
S23 O25 1.426(2) . ?
S23 O24 1.429(2) . ?
S23 N22 1.633(2) . ?
S23 C40 1.761(3) . ?
S14 C10 1.841(3) . ?
S14 C21 1.758(3) . ?
Cl37 C5 1.737(3) . ?
O38 C1 1.221(4) . ?
N22 C15 1.468(4) . ?
N22 H22 0.87(3) . ?
N9 C8 1.399(4) . ?
N9 C1 1.355(4) . ?
N9 C39 1.453(4) . ?
O33 C32 1.317(4) . ?
O33 C34 1.443(4) . ?
O36 C32 1.196(4) . ?
C15 H15 0.9800 . ?
C15 C10 1.561(4) . ?
C15 C16 1.516(4) . ?
C8 C3 1.397(4) . ?
C8 C7 1.383(4) . ?
C10 C2 1.589(4) . ?
C10 C11 1.589(4) . ?
C16 C21 1.392(4) . ?
C16 C17 1.381(4) . ?
C2 C3 1.518(4) . ?
C2 C13 1.515(4) . ?
C2 C1 1.553(4) . ?
C3 C4 1.362(4) . ?
C13 C32 1.459(4) . ?
C13 C12 1.330(4) . ?
C4 H4 0.9300 . ?
C4 C5 1.393(4) . ?
C40 C45 1.371(4) . ?
C40 C41 1.379(4) . ?
C26 C11 1.517(4) . ?
C26 C31 1.388(5) . ?
C26 C27 1.387(4) . ?
C21 C20 1.385(4) . ?
C11 H11 0.9800 . ?
C11 C12 1.499(4) . ?
C12 H12 0.9300 . ?
C17 H17 0.9300 . ?
C17 C18 1.397(4) . ?
C20 H20 0.9300 . ?
C20 C19 1.380(5) . ?
C5 C6 1.377(5) . ?
C7 H7 0.9300 . ?
C7 C6 1.387(5) . ?
C45 H45 0.9300 . ?
C45 C44 1.388(5) . ?
C31 H31 0.9300 . ?
C31 C30 1.383(5) . ?
C39 H39A 0.9600 . ?
C39 H39B 0.9600 . ?
C39 H39C 0.9600 . ?
C6 H6 0.9300 . ?
C18 H18 0.9300 . ?
C18 C19 1.374(5) . ?
C41 H41 0.9300 . ?
C41 C42 1.379(5) . ?
C27 H27 0.9300 . ?
C27 C28 1.383(6) . ?
C19 H19 0.9300 . ?
C44 H44 0.9300 . ?
C44 C43 1.374(5) . ?
C42 H42 0.9300 . ?
C42 C43 1.372(5) . ?
C43 C46 1.518(5) . ?
C34 H34A 0.9700 . ?
C34 H34B 0.9700 . ?
C34 C35 1.447(7) . ?
C30 H30 0.9300 . ?
C30 C29 1.364(6) . ?
C28 H28 0.9300 . ?
C28 C29 1.370(7) . ?
C29 H29 0.9300 . ?
C46 H46A 0.9600 . ?
C46 H46B 0.9600 . ?
C46 H46C 0.9600 . ?
C35 H35A 0.9600 . ?
C35 H35B 0.9600 . ?
C35 H35C 0.9600 . ?

loop_
_geom_torsion_atom_site_label_1
_geom_torsion_atom_site_label_2
_geom_torsion_atom_site_label_3
_geom_torsion_atom_site_label_4
_geom_torsion
_geom_torsion_site_symmetry_1
_geom_torsion_site_symmetry_2
_geom_torsion_site_symmetry_3
_geom_torsion_site_symmetry_4
_geom_torsion_publ_flag
S23 N22 C15 C10 152.7(2) . . . . ?
S23 N22 C15 C16 -83.9(3) . . . . ?
S23 C40 C45 C44 180.0(3) . . . . ?
S23 C40 C41 C42 179.5(3) . . . . ?
S14 C10 C2 C3 80.9(3) . . . . ?
S14 C10 C2 C13 -148.48(19) . . . . ?
S14 C10 C2 C1 -33.4(3) . . . . ?
S14 C10 C11 C26 -84.8(3) . . . . ?
S14 C10 C11 C12 146.4(2) . . . . ?
S14 C21 C20 C19 173.5(3) . . . . ?
Cl37 C5 C6 C7 -179.8(3) . . . . ?
O25 S23 N22 C15 -23.8(3) . . . . ?
O25 S23 C40 C45 -2.9(3) . . . . ?
O25 S23 C40 C41 176.1(2) . . . . ?
O24 S23 N22 C15 107.2(3) . . . . ?
O24 S23 C40 C45 -133.3(3) . . . . ?
O24 S23 C40 C41 45.7(3) . . . . ?
N22 S23 C40 C45 111.2(3) . . . . ?
N22 S23 C40 C41 -69.8(3) . . . . ?
N22 C15 C10 S14 166.3(2) . . . . ?
N22 C15 C10 C2 -74.1(3) . . . . ?
N22 C15 C10 C11 44.0(3) . . . . ?
N22 C15 C16 C21 -158.1(2) . . . . ?
N22 C15 C16 C17 22.1(4) . . . . ?
N9 C8 C3 C2 -1.3(3) . . . . ?
N9 C8 C3 C4 175.9(3) . . . . ?
N9 C8 C7 C6 -177.9(3) . . . . ?
C15 C10 C2 C3 -34.4(3) . . . . ?
C15 C10 C2 C13 96.1(3) . . . . ?
C15 C10 C2 C1 -148.8(2) . . . . ?
C15 C10 C11 C26 31.9(4) . . . . ?
C15 C10 C11 C12 -96.9(3) . . . . ?
C15 C16 C21 S14 7.3(3) . . . . ?
C15 C16 C21 C20 -176.9(3) . . . . ?
C15 C16 C17 C18 178.1(3) . . . . ?
C8 N9 C1 O38 -179.0(3) . . . . ?
C8 N9 C1 C2 2.0(3) . . . . ?
C8 C3 C4 C5 2.7(4) . . . . ?
C8 C7 C6 C5 2.4(5) . . . . ?
C10 S14 C21 C16 14.7(2) . . . . ?
C10 S14 C21 C20 -160.9(3) . . . . ?
C10 C15 C16 C21 -30.6(3) . . . . ?
C10 C15 C16 C17 149.6(3) . . . . ?
C10 C2 C3 C8 -116.4(3) . . . . ?
C10 C2 C3 C4 66.9(4) . . . . ?
C10 C2 C13 C32 -170.3(3) . . . . ?
C10 C2 C13 C12 19.7(3) . . . . ?
C10 C2 C1 O38 -56.6(4) . . . . ?
C10 C2 C1 N9 122.5(3) . . . . ?
C10 C11 C12 C13 -18.4(3) . . . . ?
C16 C15 C10 S14 38.0(2) . . . . ?
C16 C15 C10 C2 157.6(2) . . . . ?
C16 C15 C10 C11 -84.3(3) . . . . ?
C16 C21 C20 C19 -1.7(5) . . . . ?
C16 C17 C18 C19 -0.7(5) . . . . ?
C2 C10 C11 C26 157.4(3) . . . . ?
C2 C10 C11 C12 28.6(3) . . . . ?
C2 C3 C4 C5 179.1(3) . . . . ?
C2 C13 C32 O33 165.6(3) . . . . ?
C2 C13 C32 O36 -15.7(5) . . . . ?
C2 C13 C12 C11 -0.9(4) . . . . ?
C3 C8 C7 C6 -1.6(5) . . . . ?
C3 C2 C13 C32 -39.5(4) . . . . ?
C3 C2 C13 C12 150.5(3) . . . . ?
C3 C2 C1 O38 178.4(3) . . . . ?
C3 C2 C1 N9 -2.6(3) . . . . ?
C3 C4 C5 Cl37 177.2(2) . . . . ?
C3 C4 C5 C6 -2.0(5) . . . . ?
C13 C2 C3 C8 120.8(3) . . . . ?
C13 C2 C3 C4 -55.9(4) . . . . ?
C13 C2 C1 O38 53.7(4) . . . . ?
C13 C2 C1 N9 -127.2(3) . . . . ?
C4 C5 C6 C7 -0.6(5) . . . . ?
C40 S23 N22 C15 -139.7(2) . . . . ?
C40 C45 C44 C43 0.1(6) . . . . ?
C40 C41 C42 C43 1.0(6) . . . . ?
C1 N9 C8 C3 -0.5(3) . . . . ?
C1 N9 C8 C7 176.1(3) . . . . ?
C1 C2 C3 C8 2.2(3) . . . . ?
C1 C2 C3 C4 -174.4(3) . . . . ?
C1 C2 C13 C32 74.7(3) . . . . ?
C1 C2 C13 C12 -95.3(3) . . . . ?
C26 C11 C12 C13 -148.3(3) . . . . ?
C26 C31 C30 C29 1.2(6) . . . . ?
C26 C27 C28 C29 -1.3(6) . . . . ?
C21 S14 C10 C15 -30.3(2) . . . . ?
C21 S14 C10 C2 -153.66(19) . . . . ?
C21 S14 C10 C11 93.4(2) . . . . ?
C21 C16 C17 C18 -1.7(5) . . . . ?
C21 C20 C19 C18 -0.7(5) . . . . ?
C32 O33 C34 C35 77.0(6) . . . . ?
C32 C13 C12 C11 -170.3(3) . . . . ?
C11 C10 C2 C3 -159.4(2) . . . . ?
C11 C10 C2 C13 -28.8(3) . . . . ?
C11 C10 C2 C1 86.2(3) . . . . ?
C11 C26 C31 C30 177.2(3) . . . . ?
C11 C26 C27 C28 -177.2(3) . . . . ?
C12 C13 C32 O33 -25.9(5) . . . . ?
C12 C13 C32 O36 152.8(4) . . . . ?
C17 C16 C21 S14 -172.9(2) . . . . ?
C17 C16 C21 C20 3.0(5) . . . . ?
C17 C18 C19 C20 1.9(5) . . . . ?
C7 C8 C3 C2 -178.1(3) . . . . ?
C7 C8 C3 C4 -0.9(5) . . . . ?
C45 C40 C41 C42 -1.5(5) . . . . ?
C45 C44 C43 C42 -0.6(6) . . . . ?
C45 C44 C43 C46 -179.9(4) . . . . ?
C31 C26 C11 C10 -103.7(3) . . . . ?
C31 C26 C11 C12 18.3(4) . . . . ?
C31 C26 C27 C28 3.6(5) . . . . ?
C31 C30 C29 C28 1.2(7) . . . . ?
C39 N9 C8 C3 -178.6(3) . . . . ?
C39 N9 C8 C7 -2.0(5) . . . . ?
C39 N9 C1 O38 -0.8(5) . . . . ?
C39 N9 C1 C2 -179.9(3) . . . . ?
C41 C40 C45 C44 1.0(5) . . . . ?
C41 C42 C43 C44 0.0(6) . . . . ?
C41 C42 C43 C46 179.3(4) . . . . ?
C27 C26 C11 C10 77.1(4) . . . . ?
C27 C26 C11 C12 -160.9(3) . . . . ?
C27 C26 C31 C30 -3.5(5) . . . . ?
C27 C28 C29 C30 -1.1(7) . . . . ?
C34 O33 C32 O36 5.2(5) . . . . ?
C34 O33 C32 C13 -176.1(3) . . . . ?
